data_1554029
loop_
_publ_author_name
'Hathwar, Venkatesha R.'
'Thomsen, Maja K.'
'Mamakhel, Mohammad Aref H.'
'Fils\/o, Mette \/O'
'Overgaard, Jacob'
'Iversen, Bo B.'

_publ_section_title
;
 Electron Density Analysis of the &quot;O-O&quot; Charge-Shift Bonding in
 Rubrene Endoperoxide.
;
_journal_issue 38
_journal_name_full 'The journal of physical chemistry. A'
_journal_page_first 7510
_journal_page_last 7518
_journal_paper_doi 10.1021/acs.jpca.6b06588
_journal_volume 120
_journal_year 2016
_chemical_formula_moiety 'C42 H30, 0.5(C8 H10)'
_chemical_formula_sum 'C46 H35'
_chemical_formula_weight 587.74
_space_group_crystal_system triclinic
_space_group_IT_number 2
_space_group_name_Hall '-P 1'
_space_group_name_H-M_alt 'P -1'
_audit_creation_method SHELXL-2014
_cell_angle_alpha 76.418(3)
_cell_angle_beta 88.985(3)
_cell_angle_gamma 66.708(2)
_cell_formula_units_Z 4
_cell_length_a 10.9977(8)
_cell_length_b 12.7275(10)
_cell_length_c 25.4982(19)
_cell_measurement_reflns_used 99271
_cell_measurement_temperature 100(2)
_cell_measurement_theta_max 24.16
_cell_measurement_theta_min 1.30
_cell_volume 3175.2(4)
_computing_molecular_graphics
;
O. V. Dolomanov, L. J. Bourhis, R. J. Gildea, J. A. K. Howard and H. Puschmann,
OLEX2: a complete structure solution, refinement and analysis program.
J. Appl. Cryst. (2009). 42, 339-341.
;
_computing_publication_material
;
O. V. Dolomanov, L. J. Bourhis, R. J. Gildea, J. A. K. Howard and H. Puschmann,
OLEX2: a complete structure solution, refinement and analysis program.
J. Appl. Cryst. (2009). 42, 339-341.
;
_computing_structure_refinement 'SHELXL-97 (Sheldrick, 1997)'
_computing_structure_solution 'SHELXS-97 (Sheldrick, 1990)'
_diffrn_ambient_temperature 100(2)
_diffrn_measured_fraction_theta_full 0.999
_diffrn_measured_fraction_theta_max 0.912
_diffrn_measurement_device_type 'Bruker Kappa APEX II CCD detector'
_diffrn_measurement_method '\f and \w scans'
_diffrn_radiation_monochromator graphite
_diffrn_radiation_wavelength 0.56086
_diffrn_reflns_av_R_equivalents 0.0450
_diffrn_reflns_av_unetI/netI 0.0411
_diffrn_reflns_limit_h_max 15
_diffrn_reflns_limit_h_min -15
_diffrn_reflns_limit_k_max 16
_diffrn_reflns_limit_k_min -18
_diffrn_reflns_limit_l_max 37
_diffrn_reflns_limit_l_min -36
_diffrn_reflns_number 99271
_diffrn_reflns_theta_full 21.50
_diffrn_reflns_theta_max 24.16
_diffrn_reflns_theta_min 1.30
_diffrn_source 'fine-focus sealed tube'
_exptl_absorpt_coefficient_mu 0.046
_exptl_absorpt_correction_T_max 0.994
_exptl_absorpt_correction_T_min 0.991
_exptl_absorpt_correction_type multi-scan
_exptl_absorpt_process_details
;
CrysAlisPro, Agilent Technologies,
Version 1.171.36.28 (release 01-02-2013 CrysAlis171 .NET)
(compiled Feb  1 2013,16:14:44)
Empirical absorption correction using spherical harmonics,
 implemented in SCALE3 ABSPACK scaling algorithm.
;
_exptl_crystal_colour green
_exptl_crystal_density_diffrn 1.229
_exptl_crystal_density_method 'not measured'
_exptl_crystal_description block
_exptl_crystal_F_000 1244
_exptl_crystal_size_max 0.20
_exptl_crystal_size_mid 0.15
_exptl_crystal_size_min 0.14
_refine_diff_density_max 0.388
_refine_diff_density_min -0.295
_refine_diff_density_rms 0.057
_refine_ls_extinction_method none
_refine_ls_goodness_of_fit_ref 1.045
_refine_ls_hydrogen_treatment mixed
_refine_ls_matrix_type full
_refine_ls_number_parameters 831
_refine_ls_number_reflns 18843
_refine_ls_number_restraints 0
_refine_ls_restrained_S_all 1.045
_refine_ls_R_factor_all 0.0742
_refine_ls_R_factor_gt 0.0551
_refine_ls_shift/su_max 0.026
_refine_ls_shift/su_mean 0.003
_refine_ls_structure_factor_coef Fsqd
_refine_ls_weighting_details 'calc w=1/[\s^2^(Fo^2^)+(0.0557P)^2^+1.8657P] where P=(Fo^2^+2Fc^2^)/3'
_refine_ls_weighting_scheme calc
_refine_ls_wR_factor_gt 0.1306
_refine_ls_wR_factor_ref 0.1423
_reflns_number_gt 14607
_reflns_number_total 18843
_reflns_threshold_expression >2sigma(I)
_cod_data_source_file Compound_2.cif
_cod_data_source_block compond_2
_cod_database_code 1554029
_shelxl_version_number 2014-1

loop_
_space_group_symop_id
_space_group_symop_operation_xyz
1 'x, y, z'
2 '-x, -y, -z'

loop_
_atom_site_label
_atom_site_type_symbol
_atom_site_fract_x
_atom_site_fract_y
_atom_site_fract_z
_atom_site_U_iso_or_equiv
_atom_site_adp_type
_atom_site_occupancy
_atom_site_site_symmetry_order
_atom_site_calc_flag
_atom_site_refinement_flags_posn
_atom_site_refinement_flags_adp
C1A C -0.21219(13) 0.44785(12) 0.46854(5) 0.0153(2) Uani 1 1 d . .
C2A C -0.28132(13) 0.52620(11) 0.50620(5) 0.0152(2) Uani 1 1 d . .
C3A C -0.37393(13) 0.60872(11) 0.45867(5) 0.0149(2) Uani 1 1 d . .
C4A C -0.31141(13) 0.53867(11) 0.42469(5) 0.0153(2) Uani 1 1 d . .
C5A C -0.10746(13) 0.34571(11) 0.46851(5) 0.0151(2) Uani 1 1 d . .
C6A C -0.00209(13) 0.27560(12) 0.51342(5) 0.0160(2) Uani 1 1 d . .
C7A C 0.05358(14) 0.15240(12) 0.52446(6) 0.0206(3) Uani 1 1 d . .
H7A H 0.0223 0.1142 0.5035 0.025 Uiso 1 1 calc R U
C8A C 0.15395(15) 0.08498(13) 0.56567(6) 0.0246(3) Uani 1 1 d . .
H8A H 0.1907 0.0013 0.5727 0.029 Uiso 1 1 calc R U
C9A C 0.20057(15) 0.13963(14) 0.59645(6) 0.0236(3) Uani 1 1 d . .
H9A H 0.2687 0.0937 0.6249 0.028 Uiso 1 1 calc R U
C10A C 0.14720(14) 0.26172(13) 0.58556(5) 0.0204(3) Uani 1 1 d . .
H10A H 0.1792 0.2995 0.6065 0.024 Uiso 1 1 calc R U
C11A C 0.04734(13) 0.32926(12) 0.54426(5) 0.0175(3) Uani 1 1 d . .
H11A H 0.0123 0.4130 0.5369 0.021 Uiso 1 1 calc R U
C12A C -0.09225(13) 0.29832(11) 0.41948(5) 0.0151(2) Uani 1 1 d . .
C13A C 0.02906(14) 0.26601(12) 0.39617(5) 0.0175(3) Uani 1 1 d . .
H13A H 0.1022 0.2726 0.4122 0.021 Uiso 1 1 calc R U
C14A C 0.04355(14) 0.22446(13) 0.34981(5) 0.0205(3) Uani 1 1 d . .
H14A H 0.1260 0.2037 0.3340 0.025 Uiso 1 1 calc R U
C15A C -0.06216(15) 0.21323(13) 0.32649(6) 0.0225(3) Uani 1 1 d . .
H15A H -0.0523 0.1852 0.2946 0.027 Uiso 1 1 calc R U
C16A C -0.18204(15) 0.24293(13) 0.34967(6) 0.0213(3) Uani 1 1 d . .
H16A H -0.2542 0.2344 0.3339 0.026 Uiso 1 1 calc R U
C17A C -0.19707(14) 0.28510(12) 0.39582(5) 0.0175(3) Uani 1 1 d . .
H17A H -0.2797 0.3052 0.4115 0.021 Uiso 1 1 calc R U
C18A C -0.27161(13) 0.52983(11) 0.55862(5) 0.0143(2) Uani 1 1 d . .
C19A C -0.19888(13) 0.42480(12) 0.60301(5) 0.0152(2) Uani 1 1 d . .
C20A C -0.20201(13) 0.31621(12) 0.60377(5) 0.0175(3) Uani 1 1 d . .
H20A H -0.2486 0.3089 0.5747 0.021 Uiso 1 1 calc R U
C21A C -0.13797(14) 0.21853(13) 0.64636(6) 0.0207(3) Uani 1 1 d . .
H21A H -0.1401 0.1447 0.6462 0.025 Uiso 1 1 calc R U
C22A C -0.07118(14) 0.22842(13) 0.68900(6) 0.0225(3) Uani 1 1 d . .
H22A H -0.0278 0.1616 0.7183 0.027 Uiso 1 1 calc R U
C23A C -0.06734(15) 0.33617(13) 0.68909(6) 0.0229(3) Uani 1 1 d . .
H23A H -0.0213 0.3430 0.7184 0.028 Uiso 1 1 calc R U
C24A C -0.13046(14) 0.43345(12) 0.64645(5) 0.0194(3) Uani 1 1 d . .
H24A H -0.1273 0.5069 0.6466 0.023 Uiso 1 1 calc R U
C25A C -0.33919(13) 0.64393(12) 0.57372(5) 0.0157(2) Uani 1 1 d . .
C26A C -0.40478(14) 0.64991(13) 0.62118(6) 0.0197(3) Uani 1 1 d . .
H26A H -0.4076 0.5803 0.6439 0.024 Uiso 1 1 calc R U
C27A C -0.46581(15) 0.75673(14) 0.63532(6) 0.0256(3) Uani 1 1 d . .
H27A H -0.5099 0.7597 0.6677 0.031 Uiso 1 1 calc R U
C28A C -0.46267(15) 0.85879(14) 0.60257(7) 0.0276(3) Uani 1 1 d . .
H28A H -0.5053 0.9319 0.6122 0.033 Uiso 1 1 calc R U
C29A C -0.39707(15) 0.85411(13) 0.55568(6) 0.0237(3) Uani 1 1 d . .
H29A H -0.3945 0.9240 0.5332 0.028 Uiso 1 1 calc R U
C30A C -0.33522(13) 0.74739(12) 0.54161(6) 0.0185(3) Uani 1 1 d . .
H30A H -0.2895 0.7448 0.5096 0.022 Uiso 1 1 calc R U
C31A C -0.49349(13) 0.71836(11) 0.45022(5) 0.0147(2) Uani 1 1 d . .
C32A C -0.51958(14) 0.80695(12) 0.40214(5) 0.0171(3) Uani 1 1 d . .
H32A H -0.4584 0.7964 0.3751 0.020 Uiso 1 1 calc R U
C33A C -0.63410(14) 0.90990(12) 0.39383(6) 0.0191(3) Uani 1 1 d . .
H33A H -0.6509 0.9695 0.3611 0.023 Uiso 1 1 calc R U
C34A C -0.72432(14) 0.92634(12) 0.43298(6) 0.0209(3) Uani 1 1 d . .
H34A H -0.8023 0.9973 0.4273 0.025 Uiso 1 1 calc R U
C35A C -0.70033(14) 0.83880(12) 0.48043(6) 0.0193(3) Uani 1 1 d . .
H35A H -0.7624 0.8495 0.5071 0.023 Uiso 1 1 calc R U
C36A C -0.58588(13) 0.73569(12) 0.48903(5) 0.0165(2) Uani 1 1 d . .
H36A H -0.5702 0.6762 0.5217 0.020 Uiso 1 1 calc R U
C37A C -0.33614(14) 0.55372(11) 0.36653(5) 0.0164(2) Uani 1 1 d . .
C38A C -0.23409(15) 0.54067(12) 0.33200(6) 0.0212(3) Uani 1 1 d . .
H38A H -0.1468 0.5226 0.3461 0.025 Uiso 1 1 calc R U
C39A C -0.25946(17) 0.55393(13) 0.27733(6) 0.0275(3) Uani 1 1 d . .
H39A H -0.1896 0.5450 0.2540 0.033 Uiso 1 1 calc R U
C40A C -0.38637(19) 0.58022(13) 0.25658(6) 0.0303(4) Uani 1 1 d . .
H40A H -0.4034 0.5888 0.2191 0.036 Uiso 1 1 calc R U
C41A C -0.48866(17) 0.59408(13) 0.29035(6) 0.0256(3) Uani 1 1 d . .
H41A H -0.5757 0.6119 0.2760 0.031 Uiso 1 1 calc R U
C42A C -0.46405(14) 0.58191(12) 0.34517(5) 0.0191(3) Uani 1 1 d . .
H42A H -0.5346 0.5928 0.3682 0.023 Uiso 1 1 calc R U
C1B C 0.23371(13) 0.54891(12) 0.03266(5) 0.0149(2) Uani 1 1 d . .
C2B C 0.23899(13) 0.47270(11) -0.00577(5) 0.0150(2) Uani 1 1 d . .
C3B C 0.21969(13) 0.38831(11) 0.04123(5) 0.0148(2) Uani 1 1 d . .
C4B C 0.21442(13) 0.45694(11) 0.07596(5) 0.0148(2) Uani 1 1 d . .
C5B C 0.24781(13) 0.64935(12) 0.03317(5) 0.0149(2) Uani 1 1 d . .
C6B C 0.29288(13) 0.71879(12) -0.01188(5) 0.0155(2) Uani 1 1 d . .
C7B C 0.39462(13) 0.66471(12) -0.04238(5) 0.0162(2) Uani 1 1 d . .
H7B H 0.4363 0.5810 -0.0345 0.019 Uiso 1 1 calc R U
C8B C 0.43568(14) 0.73191(13) -0.08408(5) 0.0181(3) Uani 1 1 d . .
H8B H 0.5044 0.6940 -0.1049 0.022 Uiso 1 1 calc R U
C9B C 0.37680(15) 0.85380(13) -0.09540(6) 0.0213(3) Uani 1 1 d . .
H9B H 0.4047 0.8996 -0.1241 0.026 Uiso 1 1 calc R U
C10B C 0.27699(16) 0.90924(13) -0.06490(6) 0.0226(3) Uani 1 1 d . .
H10B H 0.2371 0.9930 -0.0724 0.027 Uiso 1 1 calc R U
C11B C 0.23567(15) 0.84209(12) -0.02343(5) 0.0192(3) Uani 1 1 d . .
H11B H 0.1675 0.8804 -0.0026 0.023 Uiso 1 1 calc R U
C12B C 0.22255(13) 0.69550(11) 0.08277(5) 0.0156(2) Uani 1 1 d . .
C13B C 0.32153(14) 0.71875(12) 0.10520(5) 0.0179(3) Uani 1 1 d . .
H13B H 0.4022 0.7062 0.0884 0.021 Uiso 1 1 calc R U
C14B C 0.30316(16) 0.75986(13) 0.15162(6) 0.0224(3) Uani 1 1 d . .
H14B H 0.3719 0.7736 0.1670 0.027 Uiso 1 1 calc R U
C15B C 0.18475(17) 0.78098(13) 0.17565(6) 0.0257(3) Uani 1 1 d . .
H15B H 0.1719 0.8097 0.2074 0.031 Uiso 1 1 calc R U
C16B C 0.08509(16) 0.76020(13) 0.15333(6) 0.0238(3) Uani 1 1 d . .
H16B H 0.0035 0.7754 0.1697 0.029 Uiso 1 1 calc R U
C17B C 0.10378(14) 0.71730(12) 0.10717(5) 0.0183(3) Uani 1 1 d . .
H17B H 0.0352 0.7028 0.0922 0.022 Uiso 1 1 calc R U
C18B C 0.25677(13) 0.47034(11) -0.05827(5) 0.0145(2) Uani 1 1 d . .
C19B C 0.24028(13) 0.57502(12) -0.10242(5) 0.0153(2) Uani 1 1 d . .
C20B C 0.13998(14) 0.68546(12) -0.10356(5) 0.0182(3) Uani 1 1 d . .
H20B H 0.0828 0.6943 -0.0751 0.022 Uiso 1 1 calc R U
C21B C 0.12301(15) 0.78236(13) -0.14591(6) 0.0234(3) Uani 1 1 d . .
H21B H 0.0554 0.8573 -0.1459 0.028 Uiso 1 1 calc R U
C22B C 0.20411(17) 0.77040(14) -0.18812(6) 0.0266(3) Uani 1 1 d . .
H22B H 0.1914 0.8368 -0.2173 0.032 Uiso 1 1 calc R U
C23B C 0.30408(17) 0.66128(14) -0.18778(6) 0.0250(3) Uani 1 1 d . .
H23B H 0.3600 0.6529 -0.2167 0.030 Uiso 1 1 calc R U
C24B C 0.32225(15) 0.56452(13) -0.14522(5) 0.0200(3) Uani 1 1 d . .
H24B H 0.3912 0.4901 -0.1451 0.024 Uiso 1 1 calc R U
C25B C 0.29698(13) 0.35655(12) -0.07394(5) 0.0156(2) Uani 1 1 d . .
C26B C 0.39811(14) 0.25464(12) -0.04337(5) 0.0182(3) Uani 1 1 d . .
H26B H 0.4367 0.2567 -0.0108 0.022 Uiso 1 1 calc R U
C27B C 0.44328(15) 0.14996(13) -0.05989(6) 0.0234(3) Uani 1 1 d . .
H27B H 0.5126 0.0812 -0.0387 0.028 Uiso 1 1 calc R U
C28B C 0.38749(16) 0.14586(13) -0.10703(6) 0.0258(3) Uani 1 1 d . .
H28B H 0.4194 0.0748 -0.1187 0.031 Uiso 1 1 calc R U
C29B C 0.28495(16) 0.24549(14) -0.13719(6) 0.0247(3) Uani 1 1 d . .
H29B H 0.2450 0.2421 -0.1691 0.030 Uiso 1 1 calc R U
C30B C 0.24016(14) 0.35024(13) -0.12111(5) 0.0192(3) Uani 1 1 d . .
H30B H 0.1702 0.4184 -0.1423 0.023 Uiso 1 1 calc R U
C31B C 0.20545(13) 0.27642(11) 0.04869(5) 0.0148(2) Uani 1 1 d . .
C32B C 0.26706(14) 0.18449(12) 0.09444(5) 0.0174(3) Uani 1 1 d . .
H32B H 0.3184 0.1948 0.1208 0.021 Uiso 1 1 calc R U
C33B C 0.25384(15) 0.07818(12) 0.10164(6) 0.0204(3) Uani 1 1 d . .
H33B H 0.2969 0.0159 0.1327 0.024 Uiso 1 1 calc R U
C34B C 0.17822(15) 0.06237(13) 0.06379(6) 0.0222(3) Uani 1 1 d . .
H34B H 0.1693 -0.0105 0.0688 0.027 Uiso 1 1 calc R U
C35B C 0.11537(14) 0.15374(13) 0.01839(6) 0.0198(3) Uani 1 1 d . .
H35B H 0.0626 0.1435 -0.0075 0.024 Uiso 1 1 calc R U
C36B C 0.12934(13) 0.25942(12) 0.01077(5) 0.0172(3) Uani 1 1 d . .
H36B H 0.0868 0.3211 -0.0206 0.021 Uiso 1 1 calc R U
C37B C 0.19751(13) 0.44026(11) 0.13415(5) 0.0156(2) Uani 1 1 d . .
C38B C 0.09443(14) 0.41001(12) 0.15464(6) 0.0188(3) Uani 1 1 d . .
H38B H 0.0378 0.3982 0.1311 0.023 Uiso 1 1 calc R U
C39B C 0.07363(16) 0.39691(13) 0.20929(6) 0.0257(3) Uani 1 1 d . .
H39B H 0.0025 0.3771 0.2229 0.031 Uiso 1 1 calc R U
C40B C 0.15670(19) 0.41285(13) 0.24375(6) 0.0304(4) Uani 1 1 d . .
H40B H 0.1421 0.4048 0.2810 0.037 Uiso 1 1 calc R U
C41B C 0.26116(18) 0.44044(13) 0.22402(6) 0.0284(3) Uani 1 1 d . .
H41B H 0.3190 0.4499 0.2480 0.034 Uiso 1 1 calc R U
C42B C 0.28201(15) 0.45432(12) 0.16960(5) 0.0209(3) Uani 1 1 d . .
H42B H 0.3539 0.4734 0.1563 0.025 Uiso 1 1 calc R U
C1C C 0.75105(17) -0.06474(16) 0.24628(8) 0.0358(4) Uani 1 1 d . .
H1CA H 0.7734 -0.0396 0.2094 0.054 Uiso 1 1 calc R U
H1CB H 0.7990 -0.1504 0.2596 0.054 Uiso 1 1 calc R U
H1CC H 0.7766 -0.0250 0.2699 0.054 Uiso 1 1 calc R U
C2C C 0.60399(16) -0.03291(14) 0.24610(6) 0.0249(3) Uani 1 1 d . .
C3C C 0.55439(16) -0.11994(13) 0.25552(6) 0.0255(3) Uani 1 1 d . .
H3C H 0.6145 -0.2006 0.2631 0.031 Uiso 1 1 calc R U
C4C C 0.41901(16) -0.09146(13) 0.25410(6) 0.0240(3) Uani 1 1 d . .
H4C H 0.3879 -0.1528 0.2604 0.029 Uiso 1 1 calc R U
C5C C 0.32821(15) 0.02520(13) 0.24357(5) 0.0213(3) Uani 1 1 d . .
C6C C 0.37744(16) 0.11248(13) 0.23496(6) 0.0249(3) Uani 1 1 d . .
H6C H 0.3172 0.1930 0.2281 0.030 Uiso 1 1 calc R U
C7C C 0.51287(16) 0.08399(13) 0.23626(6) 0.0265(3) Uani 1 1 d . .
H7C H 0.5440 0.1453 0.2303 0.032 Uiso 1 1 calc R U
C8C C 0.18129(16) 0.05542(15) 0.24208(7) 0.0290(3) Uani 1 1 d . .
H8CA H 0.1587 0.0131 0.2190 0.044 Uiso 1 1 calc R U
H8CB H 0.1325 0.1407 0.2275 0.044 Uiso 1 1 calc R U
H8CC H 0.1570 0.0322 0.2788 0.044 Uiso 1 1 calc R U

loop_
_atom_site_aniso_label
_atom_site_aniso_U_11
_atom_site_aniso_U_22
_atom_site_aniso_U_33
_atom_site_aniso_U_23
_atom_site_aniso_U_13
_atom_site_aniso_U_12
C1A 0.0166(6) 0.0172(6) 0.0119(5) -0.0035(5) 0.0003(4) -0.0065(5)
C2A 0.0144(6) 0.0146(6) 0.0146(6) -0.0038(5) 0.0008(5) -0.0037(5)
C3A 0.0145(6) 0.0161(6) 0.0131(5) -0.0038(5) 0.0009(4) -0.0050(5)
C4A 0.0149(6) 0.0153(6) 0.0134(5) -0.0026(5) 0.0007(4) -0.0044(5)
C5A 0.0159(6) 0.0158(6) 0.0130(5) -0.0039(4) 0.0009(4) -0.0054(5)
C6A 0.0131(6) 0.0169(6) 0.0139(5) -0.0031(5) 0.0017(4) -0.0024(5)
C7A 0.0229(7) 0.0175(6) 0.0173(6) -0.0051(5) -0.0006(5) -0.0032(5)
C8A 0.0261(8) 0.0171(7) 0.0206(7) -0.0028(5) -0.0021(6) 0.0006(6)
C9A 0.0177(7) 0.0274(7) 0.0177(6) -0.0036(5) -0.0021(5) -0.0019(6)
C10A 0.0171(6) 0.0278(7) 0.0168(6) -0.0068(5) 0.0025(5) -0.0090(6)
C11A 0.0149(6) 0.0191(6) 0.0174(6) -0.0052(5) 0.0036(5) -0.0055(5)
C12A 0.0161(6) 0.0134(6) 0.0134(5) -0.0035(4) 0.0013(5) -0.0033(5)
C13A 0.0163(6) 0.0171(6) 0.0166(6) -0.0039(5) 0.0006(5) -0.0041(5)
C14A 0.0189(7) 0.0216(7) 0.0171(6) -0.0057(5) 0.0048(5) -0.0037(5)
C15A 0.0258(7) 0.0241(7) 0.0166(6) -0.0095(5) 0.0028(5) -0.0065(6)
C16A 0.0214(7) 0.0243(7) 0.0194(6) -0.0079(5) -0.0004(5) -0.0091(6)
C17A 0.0174(6) 0.0171(6) 0.0167(6) -0.0045(5) 0.0027(5) -0.0054(5)
C18A 0.0137(6) 0.0137(6) 0.0145(6) -0.0039(4) 0.0003(4) -0.0042(5)
C19A 0.0146(6) 0.0167(6) 0.0116(5) -0.0038(4) 0.0021(4) -0.0035(5)
C20A 0.0154(6) 0.0192(6) 0.0171(6) -0.0051(5) 0.0014(5) -0.0060(5)
C21A 0.0193(7) 0.0180(6) 0.0222(7) -0.0018(5) 0.0028(5) -0.0066(5)
C22A 0.0197(7) 0.0227(7) 0.0172(6) 0.0008(5) 0.0006(5) -0.0037(6)
C23A 0.0222(7) 0.0261(7) 0.0145(6) -0.0048(5) -0.0031(5) -0.0035(6)
C24A 0.0197(7) 0.0190(6) 0.0171(6) -0.0063(5) -0.0010(5) -0.0043(5)
C25A 0.0142(6) 0.0169(6) 0.0158(6) -0.0058(5) -0.0014(5) -0.0050(5)
C26A 0.0190(7) 0.0213(7) 0.0199(6) -0.0087(5) 0.0025(5) -0.0073(5)
C27A 0.0202(7) 0.0301(8) 0.0300(8) -0.0182(6) 0.0070(6) -0.0079(6)
C28A 0.0200(7) 0.0225(7) 0.0421(9) -0.0183(7) 0.0024(6) -0.0047(6)
C29A 0.0193(7) 0.0181(7) 0.0332(8) -0.0063(6) -0.0032(6) -0.0069(6)
C30A 0.0149(6) 0.0185(6) 0.0211(6) -0.0046(5) -0.0019(5) -0.0056(5)
C31A 0.0142(6) 0.0141(6) 0.0148(6) -0.0041(5) -0.0013(4) -0.0042(5)
C32A 0.0186(6) 0.0167(6) 0.0152(6) -0.0036(5) 0.0012(5) -0.0064(5)
C33A 0.0217(7) 0.0144(6) 0.0177(6) -0.0014(5) -0.0031(5) -0.0048(5)
C34A 0.0182(7) 0.0158(6) 0.0247(7) -0.0067(5) -0.0019(5) -0.0015(5)
C35A 0.0166(6) 0.0205(7) 0.0205(6) -0.0079(5) 0.0023(5) -0.0055(5)
C36A 0.0163(6) 0.0173(6) 0.0151(6) -0.0038(5) -0.0003(5) -0.0060(5)
C37A 0.0200(6) 0.0134(6) 0.0133(6) -0.0041(4) 0.0016(5) -0.0037(5)
C38A 0.0230(7) 0.0160(6) 0.0167(6) -0.0016(5) 0.0038(5) -0.0012(5)
C39A 0.0405(9) 0.0166(7) 0.0163(6) -0.0036(5) 0.0092(6) -0.0028(6)
C40A 0.0534(11) 0.0189(7) 0.0139(6) -0.0048(5) -0.0034(6) -0.0090(7)
C41A 0.0357(9) 0.0182(7) 0.0205(7) -0.0031(5) -0.0100(6) -0.0089(6)
C42A 0.0218(7) 0.0161(6) 0.0181(6) -0.0043(5) -0.0012(5) -0.0062(5)
C1B 0.0158(6) 0.0165(6) 0.0124(5) -0.0042(5) 0.0020(4) -0.0064(5)
C2B 0.0164(6) 0.0146(6) 0.0146(6) -0.0043(5) 0.0015(5) -0.0063(5)
C3B 0.0161(6) 0.0158(6) 0.0128(5) -0.0029(4) 0.0011(4) -0.0070(5)
C4B 0.0158(6) 0.0157(6) 0.0131(5) -0.0030(4) 0.0011(4) -0.0067(5)
C5B 0.0156(6) 0.0167(6) 0.0129(5) -0.0049(5) 0.0014(4) -0.0064(5)
C6B 0.0177(6) 0.0168(6) 0.0136(5) -0.0039(5) -0.0002(5) -0.0087(5)
C7B 0.0173(6) 0.0162(6) 0.0157(6) -0.0039(5) -0.0012(5) -0.0074(5)
C8B 0.0173(6) 0.0241(7) 0.0160(6) -0.0069(5) 0.0028(5) -0.0106(5)
C9B 0.0272(7) 0.0241(7) 0.0173(6) -0.0045(5) 0.0046(5) -0.0157(6)
C10B 0.0319(8) 0.0163(6) 0.0211(7) -0.0050(5) 0.0043(6) -0.0112(6)
C11B 0.0248(7) 0.0178(6) 0.0171(6) -0.0063(5) 0.0036(5) -0.0096(6)
C12B 0.0196(6) 0.0132(6) 0.0130(5) -0.0029(4) 0.0010(5) -0.0059(5)
C13B 0.0218(7) 0.0171(6) 0.0149(6) -0.0028(5) 0.0014(5) -0.0086(5)
C14B 0.0315(8) 0.0213(7) 0.0174(6) -0.0051(5) -0.0011(5) -0.0136(6)
C15B 0.0394(9) 0.0239(7) 0.0166(6) -0.0098(5) 0.0048(6) -0.0130(7)
C16B 0.0272(8) 0.0237(7) 0.0201(6) -0.0083(5) 0.0087(6) -0.0083(6)
C17B 0.0194(7) 0.0183(6) 0.0166(6) -0.0046(5) 0.0013(5) -0.0068(5)
C18B 0.0152(6) 0.0142(6) 0.0138(5) -0.0037(4) 0.0016(4) -0.0056(5)
C19B 0.0197(6) 0.0164(6) 0.0118(5) -0.0038(4) -0.0003(5) -0.0092(5)
C20B 0.0188(6) 0.0181(6) 0.0181(6) -0.0049(5) -0.0016(5) -0.0076(5)
C21B 0.0254(7) 0.0172(6) 0.0249(7) -0.0022(5) -0.0080(6) -0.0071(6)
C22B 0.0391(9) 0.0227(7) 0.0188(7) 0.0017(5) -0.0062(6) -0.0168(7)
C23B 0.0387(9) 0.0277(8) 0.0144(6) -0.0056(5) 0.0050(6) -0.0192(7)
C24B 0.0282(7) 0.0193(7) 0.0151(6) -0.0060(5) 0.0033(5) -0.0113(6)
C25B 0.0175(6) 0.0163(6) 0.0148(6) -0.0048(5) 0.0054(5) -0.0084(5)
C26B 0.0182(6) 0.0189(6) 0.0181(6) -0.0033(5) 0.0037(5) -0.0089(5)
C27B 0.0225(7) 0.0169(6) 0.0294(7) -0.0041(5) 0.0079(6) -0.0077(6)
C28B 0.0312(8) 0.0208(7) 0.0330(8) -0.0138(6) 0.0130(6) -0.0148(6)
C29B 0.0318(8) 0.0269(8) 0.0243(7) -0.0136(6) 0.0067(6) -0.0171(7)
C30B 0.0227(7) 0.0201(7) 0.0166(6) -0.0060(5) 0.0023(5) -0.0096(6)
C31B 0.0141(6) 0.0155(6) 0.0148(6) -0.0043(5) 0.0037(4) -0.0057(5)
C32B 0.0179(6) 0.0183(6) 0.0155(6) -0.0047(5) 0.0009(5) -0.0064(5)
C33B 0.0254(7) 0.0161(6) 0.0178(6) -0.0030(5) 0.0010(5) -0.0071(5)
C34B 0.0296(8) 0.0170(6) 0.0229(7) -0.0068(5) 0.0049(6) -0.0115(6)
C35B 0.0221(7) 0.0223(7) 0.0189(6) -0.0076(5) 0.0021(5) -0.0117(6)
C36B 0.0172(6) 0.0190(6) 0.0143(6) -0.0029(5) 0.0010(5) -0.0068(5)
C37B 0.0193(6) 0.0124(6) 0.0135(5) -0.0036(4) 0.0014(5) -0.0045(5)
C38B 0.0201(7) 0.0149(6) 0.0199(6) -0.0049(5) 0.0047(5) -0.0052(5)
C39B 0.0326(8) 0.0163(7) 0.0226(7) -0.0042(5) 0.0140(6) -0.0051(6)
C40B 0.0560(11) 0.0172(7) 0.0132(6) -0.0048(5) 0.0082(6) -0.0094(7)
C41B 0.0508(10) 0.0185(7) 0.0162(6) -0.0042(5) -0.0058(6) -0.0140(7)
C42B 0.0297(8) 0.0174(6) 0.0162(6) -0.0023(5) -0.0027(5) -0.0111(6)
C1C 0.0263(9) 0.0334(9) 0.0414(10) -0.0060(7) -0.0021(7) -0.0071(7)
C2C 0.0250(8) 0.0252(7) 0.0195(6) -0.0045(6) -0.0023(5) -0.0053(6)
C3C 0.0280(8) 0.0157(6) 0.0244(7) -0.0032(5) -0.0022(6) -0.0009(6)
C4C 0.0299(8) 0.0188(7) 0.0213(7) -0.0054(5) 0.0009(6) -0.0072(6)
C5C 0.0250(7) 0.0214(7) 0.0135(6) -0.0049(5) 0.0014(5) -0.0049(6)
C6C 0.0287(8) 0.0156(6) 0.0235(7) -0.0044(5) 0.0000(6) -0.0019(6)
C7C 0.0311(8) 0.0198(7) 0.0267(7) -0.0036(6) -0.0006(6) -0.0094(6)
C8C 0.0263(8) 0.0272(8) 0.0288(8) -0.0075(6) 0.0039(6) -0.0056(6)

loop_
_atom_type_symbol
_atom_type_description
_atom_type_scat_dispersion_real
_atom_type_scat_dispersion_imag
_atom_type_scat_source
C C 0.0015 0.0009 'International Tables Vol C Tables 4.2.6.8 and 6.1.1.4'
H H 0.0000 0.0000 'International Tables Vol C Tables 4.2.6.8 and 6.1.1.4'

loop_
_geom_angle_atom_site_label_1
_geom_angle_atom_site_label_2
_geom_angle_atom_site_label_3
_geom_angle
C5A C1A C4A 132.18(12)
C5A C1A C2A 140.97(12)
C4A C1A C2A 86.81(10)
C18A C2A C3A 132.61(12)
C18A C2A C1A 140.11(12)
C3A C2A C1A 87.27(10)
C4A C3A C31A 131.98(12)
C4A C3A C2A 92.78(10)
C31A C3A C2A 135.07(11)
C3A C4A C37A 131.59(12)
C3A C4A C1A 93.13(10)
C37A C4A C1A 135.27(12)
C1A C5A C6A 125.49(12)
C1A C5A C12A 118.84(11)
C6A C5A C12A 115.66(11)
C11A C6A C7A 118.26(12)
C11A C6A C5A 121.78(12)
C7A C6A C5A 119.93(12)
C8A C7A C6A 120.96(13)
C9A C8A C7A 120.04(14)
C8A C9A C10A 119.58(13)
C9A C10A C11A 120.48(13)
C10A C11A C6A 120.67(13)
C17A C12A C13A 118.53(12)
C17A C12A C5A 121.45(12)
C13A C12A C5A 120.02(12)
C14A C13A C12A 120.58(13)
C15A C14A C13A 120.09(13)
C16A C15A C14A 119.95(13)
C15A C16A C17A 120.11(13)
C16A C17A C12A 120.74(13)
C2A C18A C19A 123.59(12)
C2A C18A C25A 119.54(11)
C19A C18A C25A 116.85(11)
C20A C19A C24A 118.48(12)
C20A C19A C18A 120.67(12)
C24A C19A C18A 120.78(12)
C21A C20A C19A 120.82(13)
C22A C21A C20A 120.06(13)
C21A C22A C23A 119.99(13)
C24A C23A C22A 119.98(13)
C23A C24A C19A 120.66(13)
C30A C25A C26A 118.31(12)
C30A C25A C18A 120.55(12)
C26A C25A C18A 121.11(12)
C27A C26A C25A 120.60(14)
C28A C27A C26A 120.32(14)
C27A C28A C29A 119.76(14)
C28A C29A C30A 120.09(14)
C29A C30A C25A 120.91(14)
C36A C31A C32A 118.55(12)
C36A C31A C3A 120.91(12)
C32A C31A C3A 120.51(12)
C33A C32A C31A 120.41(13)
C32A C33A C34A 120.37(13)
C35A C34A C33A 119.74(13)
C34A C35A C36A 120.17(13)
C35A C36A C31A 120.75(12)
C42A C37A C38A 119.22(12)
C42A C37A C4A 119.44(12)
C38A C37A C4A 121.34(13)
C39A C38A C37A 120.32(14)
C40A C39A C38A 120.09(15)
C39A C40A C41A 120.15(13)
C40A C41A C42A 120.02(15)
C41A C42A C37A 120.18(14)
C5B C1B C4B 132.71(12)
C5B C1B C2B 140.15(12)
C4B C1B C2B 87.00(10)
C18B C2B C3B 132.40(12)
C18B C2B C1B 140.35(12)
C3B C2B C1B 87.22(10)
C4B C3B C31B 132.36(12)
C4B C3B C2B 92.96(11)
C31B C3B C2B 134.63(11)
C3B C4B C37B 131.69(12)
C3B C4B C1B 92.82(10)
C37B C4B C1B 135.49(12)
C1B C5B C6B 125.13(12)
C1B C5B C12B 119.90(12)
C6B C5B C12B 114.93(11)
C7B C6B C11B 118.38(12)
C7B C6B C5B 121.87(12)
C11B C6B C5B 119.72(12)
C8B C7B C6B 120.69(13)
C9B C8B C7B 120.14(13)
C8B C9B C10B 120.03(13)
C11B C10B C9B 119.78(13)
C10B C11B C6B 120.96(13)
C17B C12B C13B 118.82(12)
C17B C12B C5B 122.45(12)
C13B C12B C5B 118.73(12)
C14B C13B C12B 120.66(13)
C13B C14B C15B 120.04(14)
C14B C15B C16B 119.87(13)
C15B C16B C17B 120.31(14)
C16B C17B C12B 120.27(13)
C2B C18B C19B 124.19(12)
C2B C18B C25B 119.55(11)
C19B C18B C25B 116.26(11)
C20B C19B C24B 118.39(12)
C20B C19B C18B 121.06(12)
C24B C19B C18B 120.51(12)
C21B C20B C19B 120.62(13)
C22B C21B C20B 120.31(14)
C21B C22B C23B 119.90(14)
C24B C23B C22B 119.94(14)
C23B C24B C19B 120.83(14)
C26B C25B C30B 118.30(12)
C26B C25B C18B 120.45(12)
C30B C25B C18B 121.15(12)
C27B C26B C25B 120.90(13)
C28B C27B C26B 120.00(14)
C27B C28B C29B 119.83(14)
C28B C29B C30B 120.39(14)
C29B C30B C25B 120.55(14)
C32B C31B C36B 118.65(12)
C32B C31B C3B 120.30(12)
C36B C31B C3B 121.05(12)
C33B C32B C31B 120.45(12)
C34B C33B C32B 120.37(13)
C33B C34B C35B 119.63(13)
C36B C35B C34B 120.21(13)
C35B C36B C31B 120.68(12)
C38B C37B C42B 118.98(12)
C38B C37B C4B 119.30(12)
C42B C37B C4B 121.72(12)
C39B C38B C37B 120.60(14)
C40B C39B C38B 119.81(15)
C39B C40B C41B 120.05(13)
C40B C41B C42B 120.47(14)
C41B C42B C37B 120.07(14)
C3C C2C C7C 117.63(15)
C3C C2C C1C 120.83(14)
C7C C2C C1C 121.54(15)
C4C C3C C2C 121.30(14)
C3C C4C C5C 121.02(15)
C4C C5C C6C 117.88(14)
C4C C5C C8C 120.70(14)
C6C C5C C8C 121.42(13)
C7C C6C C5C 121.10(14)
C6C C7C C2C 121.06(15)

loop_
_geom_bond_atom_site_label_1
_geom_bond_atom_site_label_2
_geom_bond_distance
C1A C5A 1.3538(18)
C1A C4A 1.4884(17)
C1A C2A 1.5229(18)
C2A C18A 1.3556(17)
C2A C3A 1.4864(17)
C3A C4A 1.3693(18)
C3A C31A 1.4630(18)
C4A C37A 1.4662(17)
C5A C6A 1.4831(18)
C5A C12A 1.4905(18)
C6A C11A 1.3933(19)
C6A C7A 1.3974(19)
C7A C8A 1.388(2)
C8A C9A 1.384(2)
C9A C10A 1.385(2)
C10A C11A 1.3869(19)
C12A C17A 1.3953(19)
C12A C13A 1.3983(19)
C13A C14A 1.3865(19)
C14A C15A 1.386(2)
C15A C16A 1.383(2)
C16A C17A 1.3856(19)
C18A C19A 1.4777(17)
C18A C25A 1.4862(18)
C19A C20A 1.3917(19)
C19A C24A 1.3991(18)
C20A C21A 1.3863(19)
C21A C22A 1.379(2)
C22A C23A 1.389(2)
C23A C24A 1.3827(19)
C25A C30A 1.3943(19)
C25A C26A 1.3998(19)
C26A C27A 1.389(2)
C27A C28A 1.382(2)
C28A C29A 1.386(2)
C29A C30A 1.388(2)
C31A C36A 1.3963(18)
C31A C32A 1.4014(18)
C32A C33A 1.3864(19)
C33A C34A 1.387(2)
C34A C35A 1.386(2)
C35A C36A 1.3866(19)
C37A C42A 1.3930(19)
C37A C38A 1.3958(19)
C38A C39A 1.384(2)
C39A C40A 1.383(3)
C40A C41A 1.385(2)
C41A C42A 1.3891(19)
C1B C5B 1.3501(18)
C1B C4B 1.4884(18)
C1B C2B 1.5182(18)
C2B C18B 1.3549(17)
C2B C3B 1.4839(18)
C3B C4B 1.3683(18)
C3B C31B 1.4618(18)
C4B C37B 1.4678(17)
C5B C6B 1.4819(18)
C5B C12B 1.4930(18)
C6B C7B 1.3935(19)
C6B C11B 1.3978(19)
C7B C8B 1.3883(18)
C8B C9B 1.383(2)
C9B C10B 1.386(2)
C10B C11B 1.3859(19)
C12B C17B 1.3914(19)
C12B C13B 1.3985(19)
C13B C14B 1.3835(19)
C14B C15B 1.384(2)
C15B C16B 1.385(2)
C16B C17B 1.3894(19)
C18B C19B 1.4788(18)
C18B C25B 1.4871(18)
C19B C20B 1.3962(19)
C19B C24B 1.4001(19)
C20B C21B 1.3862(19)
C21B C22B 1.383(2)
C22B C23B 1.387(2)
C23B C24B 1.3854(19)
C25B C26B 1.3934(19)
C25B C30B 1.3984(18)
C26B C27B 1.390(2)
C27B C28B 1.380(2)
C28B C29B 1.383(2)
C29B C30B 1.385(2)
C31B C32B 1.3961(18)
C31B C36B 1.3974(18)
C32B C33B 1.3870(19)
C33B C34B 1.384(2)
C34B C35B 1.389(2)
C35B C36B 1.3821(19)
C37B C38B 1.3914(19)
C37B C42B 1.3964(19)
C38B C39B 1.3898(19)
C39B C40B 1.381(2)
C40B C41B 1.383(3)
C41B C42B 1.384(2)
C1C C2C 1.504(2)
C2C C3C 1.389(2)
C2C C7C 1.391(2)
C3C C4C 1.385(2)
C4C C5C 1.387(2)
C5C C6C 1.390(2)
C5C C8C 1.505(2)
C6C C7C 1.386(2)
